data_7121333
loop_
_publ_author_name
'Feng, Jie'
'Ma, Peng-Ju'
'Zeng, Yong-Ming'
'Xu, Yan-Jun'
'Lu, Chong-Dao'

_publ_section_title
;
 Construction of \a-methoxyimidoyl ketonitrones via phosphite-mediated
 addition of \a-keto N-tert-butanesulfinyl imidates to nitrosoarenes.
;
_journal_issue 23
_journal_name_full 'Chemical communications (Cambridge, England)'
_journal_page_first 2882
_journal_page_last 2885
_journal_paper_doi 10.1039/c8cc00345a
_journal_volume 54
_journal_year 2018
_chemical_formula_moiety 'C21 H26 N2 O3 S'
_chemical_formula_sum 'C21 H26 N2 O3 S'
_chemical_formula_weight 386.50
_space_group_crystal_system tetragonal
_space_group_IT_number 78
_space_group_name_Hall 'P 4cw'
_space_group_name_H-M_alt 'P 43'
_symmetry_space_group_name_Hall 'P 4cw'
_symmetry_space_group_name_H-M 'P 43'
_atom_sites_solution_hydrogens geom
_atom_sites_solution_primary dual
_audit_creation_date 2017-12-26
_audit_creation_method
;
Olex2 1.2
(compiled 2017.08.10 svn.r3458 for OlexSys, GUI svn.r5381)
;
_audit_update_record
;
2018-01-08 deposited with the CCDC.
2018-02-26 downloaded from the CCDC.
;
_cell_angle_alpha 90
_cell_angle_beta 90
_cell_angle_gamma 90
_cell_formula_units_Z 4
_cell_length_a 11.1348(2)
_cell_length_b 11.1348(2)
_cell_length_c 16.3745(5)
_cell_measurement_reflns_used 6203
_cell_measurement_temperature 100.01(10)
_cell_measurement_theta_max 27.0980
_cell_measurement_theta_min 2.5700
_cell_volume 2030.17(8)
_computing_cell_refinement 'CrysAlisPro 1.171.38.43f (Rigaku OD, 2015)'
_computing_data_collection 'CrysAlisPro 1.171.38.43f (Rigaku OD, 2015)'
_computing_data_reduction 'CrysAlisPro 1.171.38.43f (Rigaku OD, 2015)'
_computing_molecular_graphics 'Olex2 (Dolomanov et al., 2009)'
_computing_publication_material 'Olex2 (Dolomanov et al., 2009)'
_computing_structure_refinement 'ShelXL (Sheldrick, 2015)'
_computing_structure_solution 'ShelXT (Sheldrick, 2015)'
_diffrn_ambient_environment N~2~
_diffrn_ambient_temperature 100.01(10)
_diffrn_detector 'CCD plate'
_diffrn_detector_area_resol_mean 5.2684
_diffrn_detector_type AtlasS2
_diffrn_measured_fraction_theta_full 0.999
_diffrn_measured_fraction_theta_max 0.935
_diffrn_measurement_details
;
List of Runs (angles in degrees, time in seconds):

  # Type    Start    End  Width  t~exp~   \w     \q     \k     \f   Frames
#--------------------------------------------------------------------------
  1  \w    -36.00  57.00   1.00    2.50    --  -11.59  57.00   0.00   93
  2  \w    -16.00  75.00   1.00    2.50    --   11.74  57.00 150.00   91
  3  \w      3.00  29.00   1.00    2.50    --  -11.59 -99.00 -30.00   26
  4  \w    -83.00  13.00   1.00    2.50    --  -11.59 -57.00-150.00   96
;
_diffrn_measurement_device 'four-circle diffractometer'
_diffrn_measurement_device_type 'SuperNova, Dual, Cu at zero, AtlasS2'
_diffrn_measurement_method '\w scans'
_diffrn_orient_matrix_type 'CrysAlisPro convention (1999,Acta A55,543-557)'
_diffrn_orient_matrix_UB_11 0.0345141000
_diffrn_orient_matrix_UB_12 0.0291024000
_diffrn_orient_matrix_UB_13 0.0305678000
_diffrn_orient_matrix_UB_21 0.0415934000
_diffrn_orient_matrix_UB_22 0.0191366000
_diffrn_orient_matrix_UB_23 -0.0301014000
_diffrn_orient_matrix_UB_31 -0.0337634000
_diffrn_orient_matrix_UB_32 0.0533236000
_diffrn_orient_matrix_UB_33 -0.0059133000
_diffrn_radiation_monochromator mirror
_diffrn_radiation_probe x-ray
_diffrn_radiation_type MoK\a
_diffrn_radiation_wavelength 0.71073
_diffrn_reflns_av_R_equivalents 0.0451
_diffrn_reflns_av_unetI/netI 0.0541
_diffrn_reflns_Laue_measured_fraction_full 0.999
_diffrn_reflns_Laue_measured_fraction_max 0.935
_diffrn_reflns_limit_h_max 14
_diffrn_reflns_limit_h_min -12
_diffrn_reflns_limit_k_max 15
_diffrn_reflns_limit_k_min -15
_diffrn_reflns_limit_l_max 22
_diffrn_reflns_limit_l_min -21
_diffrn_reflns_number 16972
_diffrn_reflns_point_group_measured_fraction_full 0.978
_diffrn_reflns_point_group_measured_fraction_max 0.856
_diffrn_reflns_theta_full 25.242
_diffrn_reflns_theta_max 29.472
_diffrn_reflns_theta_min 2.212
_diffrn_source 'micro-focus sealed X-ray tube'
_diffrn_source_type 'SuperNova (Mo) X-ray Source'
_exptl_absorpt_coefficient_mu 0.183
_exptl_absorpt_correction_T_max 1.00000
_exptl_absorpt_correction_T_min 0.79665
_exptl_absorpt_correction_type multi-scan
_exptl_absorpt_process_details
;
CrysAlisPro 1.171.38.43f (Rigaku Oxford Diffraction, 2015)
Empirical absorption correction using spherical harmonics,
 implemented in SCALE3 ABSPACK scaling algorithm.
;
_exptl_crystal_colour colourless
_exptl_crystal_colour_primary colourless
_exptl_crystal_density_diffrn 1.265
_exptl_crystal_description block
_exptl_crystal_F_000 824
_exptl_crystal_size_max 0.13
_exptl_crystal_size_mid 0.12
_exptl_crystal_size_min 0.11
_refine_diff_density_max 0.190
_refine_diff_density_min -0.243
_refine_diff_density_rms 0.043
_refine_ls_abs_structure_details
;
 Flack x determined using 1544 quotients [(I+)-(I-)]/[(I+)+(I-)]
 (Parsons, Flack and Wagner, Acta Cryst. B69 (2013) 249-259).
;
_refine_ls_abs_structure_Flack 0.01(4)
_refine_ls_extinction_method none
_refine_ls_goodness_of_fit_ref 1.053
_refine_ls_hydrogen_treatment constr
_refine_ls_matrix_type full
_refine_ls_number_parameters 248
_refine_ls_number_reflns 4854
_refine_ls_number_restraints 1
_refine_ls_restrained_S_all 1.053
_refine_ls_R_factor_all 0.0511
_refine_ls_R_factor_gt 0.0417
_refine_ls_shift/su_max 0.000
_refine_ls_shift/su_mean 0.000
_refine_ls_structure_factor_coef Fsqd
_refine_ls_weighting_details 'w=1/[\s^2^(Fo^2^)+(0.0321P)^2^+0.2203P] where P=(Fo^2^+2Fc^2^)/3'
_refine_ls_weighting_scheme calc
_refine_ls_wR_factor_gt 0.0774
_refine_ls_wR_factor_ref 0.0828
_reflns_Friedel_coverage 0.773
_reflns_Friedel_fraction_full 0.956
_reflns_Friedel_fraction_max 0.772
_reflns_number_gt 4285
_reflns_number_total 4854
_reflns_threshold_expression 'I > 2\s(I)'
_cod_data_source_file c8cc00345a2.cif
_cod_data_source_block 4r
_cod_depositor_comments 'Adding full bibliography for 7121328--7121333.cif.'
_cod_original_cell_volume 2030.17(10)
_cod_database_code 7121333
_shelx_shelxl_version_number 2017/1
_shelx_space_group_comment
;
The symmetry employed for this shelxl refinement is uniquely defined
by the following loop, which should always be used as a source of
symmetry information in preference to the above space-group names.
They are only intended as comments.
;
_reflns_odcompleteness_completeness 99.91
_reflns_odcompleteness_iscentric 1
_reflns_odcompleteness_theta 26.32
_olex2_refinement_description
;
1. Fixed Uiso
 At 1.2 times of:
  All C(H) groups, All C(H,H) groups
 At 1.5 times of:
  All C(H,H,H) groups
2.a Secondary CH2 refined with riding coordinates:
 C8(H8A,H8B), C7(H7A,H7B)
2.b Aromatic/amide H refined with riding coordinates:
 C2(H2), C21(H21), C6(H6), C20(H20), C3(H3), C5(H5), C17(H17), C18(H18),
 C4(H4), C19(H19)
2.c Idealised Me refined as rotating group:
 C13(H13A,H13B,H13C), C14(H14A,H14B,H14C), C11(H11A,H11B,H11C), C15(H15A,H15B,
 H15C)
;
_olex2_submission_special_instructions 'No special instructions were received'
_oxdiff_exptl_absorpt_empirical_details
;
Empirical correction (ABSPACK) includes:
- Absorption correction using spherical harmonics
- Frame scaling
- Detector area scaling
;
_oxdiff_exptl_absorpt_empirical_full_max 1.320
_oxdiff_exptl_absorpt_empirical_full_min 0.717

loop_
_space_group_symop_operation_xyz
'x, y, z'
'-x, -y, z+1/2'
'-y, x, z+3/4'
'y, -x, z+1/4'

loop_
_atom_site_label
_atom_site_type_symbol
_atom_site_fract_x
_atom_site_fract_y
_atom_site_fract_z
_atom_site_U_iso_or_equiv
_atom_site_adp_type
_atom_site_occupancy
_atom_site_site_symmetry_order
_atom_site_calc_flag
_atom_site_refinement_flags_posn
S1 S 0.74217(6) 0.90388(6) 0.62306(4) 0.02024(15) Uani 1 1 d .
O3 O 0.81848(16) 0.87414(17) 0.55162(11) 0.0248(4) Uani 1 1 d .
O2 O 0.47855(16) 0.69308(17) 0.57327(11) 0.0226(4) Uani 1 1 d .
O1 O 0.58764(18) 0.98847(16) 0.49279(11) 0.0269(5) Uani 1 1 d .
N1 N 0.61211(19) 0.89359(19) 0.45053(13) 0.0186(5) Uani 1 1 d .
N2 N 0.62042(18) 0.81431(19) 0.62925(13) 0.0201(5) Uani 1 1 d .
C2 C 0.7977(2) 0.4764(2) 0.33867(16) 0.0215(6) Uani 1 1 d .
H2 H 0.838582 0.545261 0.322484 0.026 Uiso 1 1 calc R
C10 C 0.5712(2) 0.7703(2) 0.56641(16) 0.0193(5) Uani 1 1 d .
C16 C 0.6552(2) 0.9169(2) 0.36783(16) 0.0190(5) Uani 1 1 d .
C21 C 0.5787(3) 0.9691(2) 0.31226(16) 0.0233(6) Uani 1 1 d .
H21 H 0.500249 0.988333 0.326795 0.028 Uiso 1 1 calc R
C1 C 0.7276(2) 0.4780(2) 0.40907(15) 0.0175(5) Uani 1 1 d .
C9 C 0.6028(2) 0.7842(2) 0.47889(15) 0.0179(5) Uani 1 1 d .
C6 C 0.6649(2) 0.3749(2) 0.43133(16) 0.0217(6) Uani 1 1 d .
H6 H 0.615729 0.376048 0.477224 0.026 Uiso 1 1 calc R
C20 C 0.6208(3) 0.9925(2) 0.23395(18) 0.0283(7) Uani 1 1 d .
H20 H 0.570437 1.027468 0.195376 0.034 Uiso 1 1 calc R
C3 C 0.8066(3) 0.3724(3) 0.29279(17) 0.0272(6) Uani 1 1 d .
H3 H 0.853370 0.371762 0.245724 0.033 Uiso 1 1 calc R
C5 C 0.6750(3) 0.2709(2) 0.38600(17) 0.0277(6) Uani 1 1 d .
H5 H 0.634152 0.201941 0.401982 0.033 Uiso 1 1 calc R
C8 C 0.6175(2) 0.6736(2) 0.42783(15) 0.0186(5) Uani 1 1 d .
H8A H 0.635117 0.697079 0.372053 0.022 Uiso 1 1 calc R
H8B H 0.542449 0.629354 0.427500 0.022 Uiso 1 1 calc R
C17 C 0.7726(2) 0.8878(2) 0.34853(17) 0.0231(6) Uani 1 1 d .
H17 H 0.822760 0.852891 0.387236 0.028 Uiso 1 1 calc R
C7 C 0.7184(2) 0.5910(2) 0.45913(16) 0.0215(6) Uani 1 1 d .
H7A H 0.794272 0.633627 0.456980 0.026 Uiso 1 1 calc R
H7B H 0.702798 0.569989 0.515637 0.026 Uiso 1 1 calc R
C18 C 0.8141(3) 0.9118(3) 0.27042(17) 0.0277(6) Uani 1 1 d .
H18 H 0.892804 0.893295 0.256197 0.033 Uiso 1 1 calc R
C12 C 0.8204(2) 0.8340(2) 0.71141(16) 0.0223(6) Uani 1 1 d .
C13 C 0.9381(2) 0.9044(2) 0.71777(18) 0.0271(6) Uani 1 1 d .
H13A H 0.982268 0.896379 0.667729 0.041 Uiso 1 1 calc GR
H13B H 0.985040 0.873270 0.762150 0.041 Uiso 1 1 calc GR
H13C H 0.920721 0.987629 0.727428 0.041 Uiso 1 1 calc GR
C14 C 0.7440(3) 0.8528(3) 0.78719(17) 0.0294(6) Uani 1 1 d .
H14A H 0.727846 0.936932 0.793949 0.044 Uiso 1 1 calc GR
H14B H 0.786200 0.823295 0.834198 0.044 Uiso 1 1 calc GR
H14C H 0.669571 0.810120 0.781323 0.044 Uiso 1 1 calc GR
C4 C 0.7464(3) 0.2694(3) 0.31648(17) 0.0300(7) Uani 1 1 d .
H4 H 0.753753 0.199420 0.285914 0.036 Uiso 1 1 calc R
C11 C 0.4375(3) 0.6687(3) 0.65542(17) 0.0272(6) Uani 1 1 d .
H11A H 0.374181 0.610222 0.653781 0.041 Uiso 1 1 calc GR
H11B H 0.407990 0.741512 0.679602 0.041 Uiso 1 1 calc GR
H11C H 0.502992 0.638240 0.687404 0.041 Uiso 1 1 calc GR
C15 C 0.8434(3) 0.7021(2) 0.69320(18) 0.0269(6) Uani 1 1 d .
H15A H 0.768594 0.659123 0.693793 0.040 Uiso 1 1 calc GR
H15B H 0.896005 0.669309 0.733934 0.040 Uiso 1 1 calc GR
H15C H 0.879958 0.694439 0.640367 0.040 Uiso 1 1 calc GR
C19 C 0.7377(3) 0.9635(2) 0.21363(18) 0.0289(7) Uani 1 1 d .
H19 H 0.765480 0.978942 0.161108 0.035 Uiso 1 1 calc R

loop_
_atom_site_aniso_label
_atom_site_aniso_U_11
_atom_site_aniso_U_22
_atom_site_aniso_U_33
_atom_site_aniso_U_23
_atom_site_aniso_U_13
_atom_site_aniso_U_12
S1 0.0217(3) 0.0175(3) 0.0215(3) -0.0019(3) 0.0015(3) -0.0029(3)
O3 0.0221(10) 0.0299(11) 0.0226(10) 0.0000(9) 0.0019(8) -0.0061(8)
O2 0.0200(10) 0.0244(10) 0.0234(10) 0.0004(8) 0.0026(8) -0.0052(8)
O1 0.0359(12) 0.0158(9) 0.0288(10) -0.0040(8) 0.0051(9) 0.0045(8)
N1 0.0178(11) 0.0162(11) 0.0217(11) -0.0025(9) 0.0003(9) 0.0011(9)
N2 0.0171(11) 0.0203(11) 0.0228(11) -0.0017(10) 0.0038(10) -0.0002(8)
C2 0.0188(13) 0.0218(13) 0.0239(13) 0.0023(11) -0.0027(11) 0.0005(10)
C10 0.0157(13) 0.0157(13) 0.0265(14) 0.0010(11) 0.0043(11) 0.0008(10)
C16 0.0225(13) 0.0133(12) 0.0211(12) -0.0011(11) -0.0001(12) -0.0029(9)
C21 0.0252(14) 0.0169(13) 0.0277(14) -0.0029(11) -0.0026(12) -0.0017(10)
C1 0.0152(12) 0.0187(13) 0.0187(13) 0.0000(10) -0.0041(10) 0.0029(10)
C9 0.0147(12) 0.0167(12) 0.0223(13) -0.0011(11) -0.0018(11) 0.0007(9)
C6 0.0177(13) 0.0243(14) 0.0230(14) 0.0018(11) -0.0009(11) -0.0004(11)
C20 0.0421(18) 0.0162(14) 0.0266(14) 0.0018(12) -0.0097(14) -0.0046(12)
C3 0.0233(15) 0.0378(17) 0.0206(14) -0.0055(13) -0.0031(12) 0.0083(12)
C5 0.0289(15) 0.0175(13) 0.0367(17) 0.0004(12) -0.0104(13) -0.0031(11)
C8 0.0171(13) 0.0174(13) 0.0212(13) -0.0009(10) -0.0015(10) -0.0030(10)
C17 0.0232(14) 0.0197(13) 0.0263(14) -0.0001(11) -0.0016(11) -0.0020(11)
C7 0.0231(14) 0.0190(13) 0.0223(14) -0.0013(11) -0.0025(11) 0.0016(11)
C18 0.0266(15) 0.0265(15) 0.0299(15) -0.0062(13) 0.0044(13) -0.0080(12)
C12 0.0239(14) 0.0216(14) 0.0215(13) -0.0017(11) -0.0018(11) 0.0001(11)
C13 0.0259(15) 0.0245(15) 0.0308(15) -0.0018(13) -0.0042(12) -0.0012(11)
C14 0.0324(16) 0.0322(16) 0.0234(14) -0.0038(13) 0.0007(12) -0.0007(13)
C4 0.0322(16) 0.0256(15) 0.0323(17) -0.0124(13) -0.0105(14) 0.0062(12)
C11 0.0279(15) 0.0245(14) 0.0291(14) 0.0037(12) 0.0079(13) -0.0034(12)
C15 0.0272(15) 0.0220(15) 0.0314(15) 0.0001(12) 0.0004(13) -0.0008(12)
C19 0.0435(18) 0.0194(14) 0.0237(14) -0.0013(12) 0.0048(13) -0.0126(13)

loop_
_atom_type_symbol
_atom_type_description
_atom_type_scat_dispersion_real
_atom_type_scat_dispersion_imag
_atom_type_scat_source
C C 0.0033 0.0016 'International Tables Vol C Tables 4.2.6.8 and 6.1.1.4'
H H 0.0000 0.0000 'International Tables Vol C Tables 4.2.6.8 and 6.1.1.4'
N N 0.0061 0.0033 'International Tables Vol C Tables 4.2.6.8 and 6.1.1.4'
O O 0.0106 0.0060 'International Tables Vol C Tables 4.2.6.8 and 6.1.1.4'
S S 0.1246 0.1234 'International Tables Vol C Tables 4.2.6.8 and 6.1.1.4'

loop_
_geom_angle_atom_site_label_1
_geom_angle_atom_site_label_2
_geom_angle_atom_site_label_3
_geom_angle
O3 S1 N2 112.08(11)
O3 S1 C12 104.59(11)
N2 S1 C12 94.73(12)
C10 O2 C11 116.1(2)
O1 N1 C16 114.9(2)
O1 N1 C9 123.7(2)
C9 N1 C16 121.4(2)
C10 N2 S1 121.91(18)
C1 C2 H2 120.0
C3 C2 H2 120.0
C3 C2 C1 120.0(3)
O2 C10 C9 109.2(2)
N2 C10 O2 120.7(2)
N2 C10 C9 130.0(2)
C21 C16 N1 119.0(2)
C21 C16 C17 122.2(2)
C17 C16 N1 118.7(2)
C16 C21 H21 120.6
C16 C21 C20 118.7(3)
C20 C21 H21 120.6
C2 C1 C7 120.0(2)
C6 C1 C2 119.2(2)
C6 C1 C7 120.9(2)
N1 C9 C10 117.3(2)
N1 C9 C8 124.0(2)
C10 C9 C8 118.7(2)
C1 C6 H6 119.7
C5 C6 C1 120.7(3)
C5 C6 H6 119.7
C21 C20 H20 120.1
C19 C20 C21 119.8(3)
C19 C20 H20 120.1
C2 C3 H3 119.8
C2 C3 C4 120.4(3)
C4 C3 H3 119.8
C6 C5 H5 120.1
C6 C5 C4 119.8(3)
C4 C5 H5 120.1
C9 C8 H8A 109.1
C9 C8 H8B 109.1
C9 C8 C7 112.7(2)
H8A C8 H8B 107.8
C7 C8 H8A 109.1
C7 C8 H8B 109.1
C16 C17 H17 120.6
C16 C17 C18 118.7(3)
C18 C17 H17 120.6
C1 C7 C8 111.6(2)
C1 C7 H7A 109.3
C1 C7 H7B 109.3
C8 C7 H7A 109.3
C8 C7 H7B 109.3
H7A C7 H7B 108.0
C17 C18 H18 120.2
C17 C18 C19 119.7(3)
C19 C18 H18 120.2
C13 C12 S1 103.88(18)
C14 C12 S1 108.39(19)
C14 C12 C13 110.7(2)
C14 C12 C15 112.8(2)
C15 C12 S1 109.29(19)
C15 C12 C13 111.4(2)
C12 C13 H13A 109.5
C12 C13 H13B 109.5
C12 C13 H13C 109.5
H13A C13 H13B 109.5
H13A C13 H13C 109.5
H13B C13 H13C 109.5
C12 C14 H14A 109.5
C12 C14 H14B 109.5
C12 C14 H14C 109.5
H14A C14 H14B 109.5
H14A C14 H14C 109.5
H14B C14 H14C 109.5
C3 C4 C5 119.8(3)
C3 C4 H4 120.1
C5 C4 H4 120.1
O2 C11 H11A 109.5
O2 C11 H11B 109.5
O2 C11 H11C 109.5
H11A C11 H11B 109.5
H11A C11 H11C 109.5
H11B C11 H11C 109.5
C12 C15 H15A 109.5
C12 C15 H15B 109.5
C12 C15 H15C 109.5
H15A C15 H15B 109.5
H15A C15 H15C 109.5
H15B C15 H15C 109.5
C20 C19 C18 120.9(3)
C20 C19 H19 119.5
C18 C19 H19 119.5

loop_
_geom_bond_atom_site_label_1
_geom_bond_atom_site_label_2
_geom_bond_distance
S1 O3 1.4832(19)
S1 N2 1.686(2)
S1 C12 1.859(3)
O2 C10 1.348(3)
O2 C11 1.446(3)
O1 N1 1.292(3)
N1 C16 1.460(3)
N1 C9 1.308(3)
N2 C10 1.265(3)
C2 H2 0.9300
C2 C1 1.393(4)
C2 C3 1.384(4)
C10 C9 1.483(4)
C16 C21 1.376(4)
C16 C17 1.383(4)
C21 H21 0.9300
C21 C20 1.390(4)
C1 C6 1.392(4)
C1 C7 1.505(4)
C9 C8 1.497(3)
C6 H6 0.9300
C6 C5 1.380(4)
C20 H20 0.9300
C20 C19 1.382(4)
C3 H3 0.9300
C3 C4 1.384(4)
C5 H5 0.9300
C5 C4 1.389(4)
C8 H8A 0.9700
C8 H8B 0.9700
C8 C7 1.540(3)
C17 H17 0.9300
C17 C18 1.386(4)
C7 H7A 0.9700
C7 H7B 0.9700
C18 H18 0.9300
C18 C19 1.386(4)
C12 C13 1.530(4)
C12 C14 1.519(4)
C12 C15 1.521(4)
C13 H13A 0.9600
C13 H13B 0.9600
C13 H13C 0.9600
C14 H14A 0.9600
C14 H14B 0.9600
C14 H14C 0.9600
C4 H4 0.9300
C11 H11A 0.9600
C11 H11B 0.9600
C11 H11C 0.9600
C15 H15A 0.9600
C15 H15B 0.9600
C15 H15C 0.9600
C19 H19 0.9300
